data_1525800
loop_
_publ_author_name
'Chu, Z.'
'Yelon, W.B.'
'da Silva, P.S.M.'
'Murakami, R.K.'
'Villas-Boas, V.'
'Missell, F.P.'

_publ_section_title
;
 A neutron diffraction study of the deuterium site occupancy in Nd5 Fe17
 D15.5
;
_journal_name_full 'IEEE Transactions on Magnetics'
_journal_page_first 2172
_journal_page_last 2175
_journal_volume 37
_journal_year 2001
_chemical_formula_sum 'D17.387 Fe17 Nd5'
_chemical_name_systematic 'Nd5 Fe17 D17.387'
_space_group_IT_number 193
_symmetry_space_group_name_Hall '-P 6c 2'
_symmetry_space_group_name_H-M 'P 63/m c m'
_cell_angle_alpha 90
_cell_angle_beta 90
_cell_angle_gamma 120
_cell_formula_units_Z 12
_cell_length_a 21.188
_cell_length_b 21.188
_cell_length_c 12.8828
_cell_volume 5008.652
_citation_journal_id_ASTM IEMGAQ
_cod_data_source_file Chu_IEMGAQ_2001_1047.cif
_cod_data_source_block D17.387Fe17Nd5
_cod_original_cell_volume 5008.651
_cod_database_code 1525800

loop_
_symmetry_equiv_pos_as_xyz
x,y,z
x-y,x,z+1/2
-y,x-y,z
-x,-y,z+1/2
-x+y,-x,z
y,-x+y,z+1/2
-y,-x,-z
x-y,-y,-z+1/2
x,x-y,-z
y,x,-z+1/2
-x+y,y,-z
-x,-x+y,-z+1/2
-x,-y,-z
-x+y,-x,-z-1/2
y,-x+y,-z
x,y,-z-1/2
x-y,x,-z
-y,x-y,-z-1/2
y,x,z
-x+y,y,z-1/2
-x,-x+y,z
-y,-x,z-1/2
x-y,-y,z
x,x-y,z-1/2

loop_
_atom_site_label
_atom_site_type_symbol
_atom_site_fract_x
_atom_site_fract_y
_atom_site_fract_z
_atom_site_occupancy
_atom_site_U_iso_or_equiv
Fe12 Fe 0.6434 0.071 0.0758 1 0.0
D4 D 0.734 0.159 0.25 0.281 0.0
Nd7 Nd 0.5314 0.1532 0.1176 1 0.0
D3 D 0.681 0.258 0.058 0.644 0.0
D10 D 0.446 0.175 0.064 1 0.0
D2 D 0.827 0.026 0.071 0.605 0.0
D9 D 0.247 0.08 0.151 0.53 0.0
Fe10 Fe 0.6595 0.2326 0.25 1 0.0
Fe7 Fe 0.3752 0.0684 0.25 1 0.0
Fe5 Fe 0.26 0 0.15 1 0.0
D12 D 0.589 0.114 0.25 0.739 0.0
Fe13 Fe 0.7221 0.2042 0.0836 1 0.0
Fe1 Fe 0 0.5 0 1 0.0
Fe8 Fe 0.4289 0.1973 0.25 1 0.0
D8 D 0.349 0.045 0.128 0.503 0.0
Fe14 Fe 0.76 0.12 0.1458 1 0.0
Nd6 Nd 0.1078 0.2156 0 1 0.0
Nd3 Nd 0.1135 0 0.25 1 0.0
D14 D 0.884 0 0.137 1 0.0
Nd5 Nd 0.7889 0 0.25 1 0.0
Nd4 Nd 0.5068 0 0.25 1 0.0
D6 D 0.793 0.066 0.122 0.862 0.0
Fe9 Fe 0.6605 0.1258 0.25 1 0.0
Fe6 Fe 0.2984 0.1114 0.25 1 0.0
Fe2 Fe 0.6565 0 0.25 1 0.0
D7 D 0.569 0.044 0.171 0.612 0.0
Nd1 Nd 0 0 0 1 0.0
Fe11 Fe 0.3736 0.1289 0.0743 1 0.0
Nd2 Nd 0.3333 0.6667 0 1 0.0
D1 D 0.24 0 0.063 0.583 0.0
D15 D 0.546 0.24 0.121 0.564 0.0
D11 D 0.504 0.203 0.25 0.651 0.0
Fe4 Fe 0.384 0 0.0857 1 0.0
D5 D 0.116 0 0.089 1 0.0
Fe3 Fe 0.7164 0 0.055 1 0.0
D13 D 0.624 0 0.088 0.801 0.0
D16 D 0.734 0.149 0.202 0.846 0.0
